data_7048291
loop_
_publ_author_name
'Mayans, J\'ulia'
'Saez, Queralt'
'Font-Bardia, Merc\`e'
'Escuer, Albert'

_publ_section_title
;
 Enhancement of magnetic relaxation properties with 3d diamagnetic cations
 in [Zn<sup>II</sup>Ln<sup>III</sup>] and
 [Ni<sup>II</sup>Ln<sup>III</sup>], Ln<sup>III</sup> = Kramers
 lanthanides.
;
_journal_issue 2
_journal_name_full 'Dalton transactions (Cambridge, England : 2003)'
_journal_page_first 641
_journal_page_last 652
_journal_paper_doi 10.1039/c8dt03679a
_journal_volume 48
_journal_year 2019
_chemical_absolute_configuration rm
_chemical_formula_moiety 'C31 H30 Eu N5 O14 Zn, C H4 O'
_chemical_formula_sum 'C32 H34 Eu N5 O15 Zn'
_chemical_formula_weight 945.97
_chemical_properties_physical Air-sensitive
_space_group_crystal_system monoclinic
_space_group_IT_number 4
_space_group_name_Hall 'P 2yb'
_space_group_name_H-M_alt 'P 1 21 1'
_symmetry_space_group_name_Hall 'P 2yb'
_symmetry_space_group_name_H-M 'P 1 21 1'
_atom_sites_solution_hydrogens geom
_audit_creation_method SHELXL-2012
_audit_update_record
;
2018-07-04 deposited with the CCDC.
2018-11-30 downloaded from the CCDC.
;
_cell_angle_alpha 90
_cell_angle_beta 95.284(2)
_cell_angle_gamma 90
_cell_formula_units_Z 4
_cell_length_a 9.2850(6)
_cell_length_b 16.2386(11)
_cell_length_c 23.4534(15)
_cell_measurement_reflns_used 9343
_cell_measurement_temperature 100(2)
_cell_measurement_theta_max 30.54
_cell_measurement_theta_min 2.62
_cell_volume 3521.2(4)
_computing_cell_refinement 'Bruker SAINT'
_computing_data_collection 'Bruker APEX2'
_computing_data_reduction 'Bruker SAINT'
_computing_molecular_graphics 'Bruker SHELXTL'
_computing_publication_material 'Bruker SHELXTL'
_computing_structure_refinement 'SHELXL-2014 (Sheldrick 2014)'
_computing_structure_solution 'XT-2014 (Sheldrick 2008)'
_diffrn_ambient_temperature 100(2)
_diffrn_measured_fraction_theta_full 0.996
_diffrn_measured_fraction_theta_max 0.997
_diffrn_measurement_device_type 'D8 Venture'
_diffrn_measurement_method '\f and \w scans'
_diffrn_radiation_type MoK\a
_diffrn_radiation_wavelength 0.71073
_diffrn_reflns_av_R_equivalents 0.0308
_diffrn_reflns_av_unetI/netI 0.0268
_diffrn_reflns_Laue_measured_fraction_full 0.996
_diffrn_reflns_Laue_measured_fraction_max 0.997
_diffrn_reflns_limit_h_max 13
_diffrn_reflns_limit_h_min -11
_diffrn_reflns_limit_k_max 23
_diffrn_reflns_limit_k_min -23
_diffrn_reflns_limit_l_max 33
_diffrn_reflns_limit_l_min -33
_diffrn_reflns_number 117630
_diffrn_reflns_point_group_measured_fraction_full 0.995
_diffrn_reflns_point_group_measured_fraction_max 0.995
_diffrn_reflns_theta_full 25.242
_diffrn_reflns_theta_max 30.558
_diffrn_reflns_theta_min 2.148
_diffrn_source microfocus
_exptl_absorpt_coefficient_mu 2.526
_exptl_absorpt_correction_T_max 0.7461
_exptl_absorpt_correction_T_min 0.5953
_exptl_absorpt_correction_type multi-scan
_exptl_absorpt_process_details sadabs
_exptl_crystal_colour yellow
_exptl_crystal_density_diffrn 1.784
_exptl_crystal_description prism
_exptl_crystal_F_000 1896
_exptl_crystal_preparation 'Magnetic properties'
_exptl_crystal_recrystallization_method 'Re-crystallisation from solvent: Methanol/diethylether'
_exptl_crystal_size_max 0.501
_exptl_crystal_size_mid 0.182
_exptl_crystal_size_min 0.096
_refine_diff_density_max 0.968
_refine_diff_density_min -2.201
_refine_diff_density_rms 0.139
_refine_ls_abs_structure_details
;
 Refined as an inversion twin.
 Upon completion of the refinement, PLATON (spek, 1991) 
 was used to verify the correctness of the structure and a 
 new space group was suggested (  P21/c) 
 But the molecule was chiral and chiral molecules are 
 incompatible with an inversion centre
;
_refine_ls_abs_structure_Flack 0.017(9)
_refine_ls_extinction_method none
_refine_ls_goodness_of_fit_ref 1.092
_refine_ls_hydrogen_treatment constr
_refine_ls_matrix_type full
_refine_ls_number_parameters 982
_refine_ls_number_reflns 21475
_refine_ls_number_restraints 1
_refine_ls_restrained_S_all 1.092
_refine_ls_R_factor_all 0.0323
_refine_ls_R_factor_gt 0.0281
_refine_ls_shift/su_max 0.002
_refine_ls_shift/su_mean 0.000
_refine_ls_structure_factor_coef Fsqd
_refine_ls_weighting_details
;
 w=1/[\s^2^(Fo^2^)+(0.0317P)^2^+3.6259P]
 where P=(Fo^2^+2Fc^2^)/3
;
_refine_ls_weighting_scheme calc
_refine_ls_wR_factor_gt 0.0662
_refine_ls_wR_factor_ref 0.0712
_reflns_Friedel_coverage 0.933
_reflns_Friedel_fraction_full 0.992
_reflns_Friedel_fraction_max 0.993
_reflns_number_gt 20113
_reflns_number_total 21475
_reflns_threshold_expression 'I > 2\s(I)'
_cod_data_source_file c8dt03679a2.cif
_cod_data_source_block mo_I06VB53_0m_b
_cod_depositor_comments
;
The following automatic conversions were performed:
data name '__computing_data_collection' replaced with
'_computing_data_collection'.

Automatic conversion script
Id: cif_correct_tags 4968 2017-02-21 14:55:21Z antanas 

 Adding full bibliography for 7048290--7048295.cif.
;
_cod_database_code 7048291
_shelx_space_group_comment
;
The symmetry employed for this shelxl refinement is uniquely defined
by the following loop, which should always be used as a source of
symmetry information in preference to the above space-group names.
They are only intended as comments.
;
_shelxl_version_number 2012-9

loop_
_space_group_symop_operation_xyz
'x, y, z'
'-x, y+1/2, -z'

loop_
_atom_site_label
_atom_site_type_symbol
_atom_site_fract_x
_atom_site_fract_y
_atom_site_fract_z
_atom_site_U_iso_or_equiv
_atom_site_adp_type
_atom_site_occupancy
_atom_site_site_symmetry_order
_atom_site_calc_flag
_atom_site_refinement_flags_posn
_atom_site_refinement_flags_adp
Eu1A Eu 0.31393(2) 0.51176(2) 0.20622(2) 0.02038(6) Uani 1 1 d . .
Zn1A Zn 0.36026(5) 0.46186(4) 0.35206(2) 0.01672(11) Uani 1 1 d . .
O1A O 0.5244(4) 0.6267(3) 0.22191(16) 0.0260(8) Uani 1 1 d . .
O2A O 0.4619(3) 0.5178(3) 0.29231(14) 0.0229(7) Uani 1 1 d . .
O3A O 0.2124(4) 0.4518(3) 0.28539(15) 0.0251(8) Uani 1 1 d . .
O4A O 0.0421(3) 0.4688(2) 0.19461(15) 0.0230(8) Uani 1 1 d . .
O5A O 0.2611(4) 0.4687(3) 0.10214(18) 0.0348(10) Uani 1 1 d . .
O6A O 0.3967(6) 0.4934(4) 0.03391(17) 0.0464(12) Uani 1 1 d . .
O7A O 0.4399(6) 0.5506(4) 0.1170(2) 0.0523(14) Uani 1 1 d . .
O8A O 0.3207(5) 0.3591(4) 0.1984(3) 0.0532(15) Uani 1 1 d . .
O9A O 0.5210(5) 0.4214(4) 0.1913(3) 0.0671(19) Uani 1 1 d . .
O10A O 0.5131(6) 0.2867(4) 0.1922(2) 0.0491(14) Uani 1 1 d . .
O11A O 0.1818(5) 0.6229(3) 0.15407(17) 0.0319(9) Uani 1 1 d . .
O12A O 0.1998(4) 0.6366(3) 0.24577(17) 0.0286(8) Uani 1 1 d . .
O13A O 0.0494(5) 0.7141(3) 0.1930(2) 0.0385(10) Uani 1 1 d . .
O14A O 0.2935(5) 0.5572(3) 0.39718(18) 0.0320(9) Uani 1 1 d . .
H14C H 0.2406 0.5512 0.4241 0.038 Uiso 1 1 calc R U
N1A N 0.5528(4) 0.4130(3) 0.38548(16) 0.0174(7) Uani 1 1 d . .
N2A N 0.2792(4) 0.3641(2) 0.39165(17) 0.0162(7) Uani 1 1 d . .
N3A N 0.3675(5) 0.5032(4) 0.08337(18) 0.0320(10) Uani 1 1 d . .
N4A N 0.4535(6) 0.3524(4) 0.1948(2) 0.0325(11) Uani 1 1 d . .
N5A N 0.1402(5) 0.6604(3) 0.1977(2) 0.0288(10) Uani 1 1 d . .
C1A C 0.5497(7) 0.6958(4) 0.1853(3) 0.0340(14) Uani 1 1 d . .
H1AA H 0.6322 0.6837 0.1634 0.051 Uiso 1 1 calc R U
H1AB H 0.5707 0.7450 0.2087 0.051 Uiso 1 1 calc R U
H1AC H 0.4634 0.7055 0.1588 0.051 Uiso 1 1 calc R U
C2A C 0.6402(5) 0.6019(3) 0.2600(2) 0.0224(10) Uani 1 1 d . .
C3A C 0.7792(5) 0.6325(3) 0.2628(2) 0.0227(10) Uani 1 1 d . .
H3A H 0.8032 0.6755 0.2380 0.027 Uiso 1 1 calc R U
C4A C 0.8848(5) 0.5992(3) 0.3029(2) 0.0239(10) Uani 1 1 d . .
H4A H 0.9812 0.6194 0.3053 0.029 Uiso 1 1 calc R U
C5A C 0.8481(5) 0.5374(3) 0.3387(2) 0.0205(9) Uani 1 1 d . .
H5A H 0.9208 0.5142 0.3650 0.025 Uiso 1 1 calc R U
C6A C 0.7060(4) 0.5076(3) 0.33734(17) 0.0169(8) Uani 1 1 d . .
C7A C 0.5998(5) 0.5408(3) 0.29793(19) 0.0189(9) Uani 1 1 d . .
C8A C 0.6780(5) 0.4390(3) 0.3752(2) 0.0172(8) Uani 1 1 d . .
H8A H 0.7596 0.4115 0.3937 0.021 Uiso 1 1 calc R U
C9A C 0.5339(4) 0.3361(2) 0.41828(17) 0.0150(7) Uani 1 1 d . .
H9A H 0.5321 0.2895 0.3903 0.018 Uiso 1 1 calc R U
C10A C 0.6552(5) 0.3187(3) 0.4642(2) 0.0195(9) Uani 1 1 d . .
C11A C 0.7556(6) 0.2580(3) 0.4555(2) 0.0241(10) Uani 1 1 d . .
H11A H 0.7437 0.2255 0.4217 0.029 Uiso 1 1 calc R U
C12A C 0.8735(6) 0.2436(4) 0.4953(3) 0.0321(12) Uani 1 1 d . .
H12A H 0.9424 0.2024 0.4885 0.039 Uiso 1 1 calc R U
C13A C 0.8891(6) 0.2899(4) 0.5448(3) 0.0353(13) Uani 1 1 d . .
H13A H 0.9695 0.2807 0.5721 0.042 Uiso 1 1 calc R U
C14A C 0.7893(6) 0.3492(4) 0.5548(2) 0.0315(12) Uani 1 1 d . .
H14A H 0.8002 0.3801 0.5893 0.038 Uiso 1 1 calc R U
C15A C 0.6711(5) 0.3646(4) 0.5143(2) 0.0260(10) Uani 1 1 d . .
H15A H 0.6026 0.4061 0.5212 0.031 Uiso 1 1 calc R U
C16A C 0.3813(4) 0.3396(2) 0.44114(17) 0.0153(7) Uani 1 1 d . .
H16A H 0.3831 0.3851 0.4700 0.018 Uiso 1 1 calc R U
C17A C 0.3430(4) 0.2615(3) 0.4707(2) 0.0170(8) Uani 1 1 d . .
C18A C 0.3444(5) 0.1849(4) 0.4434(2) 0.0228(10) Uani 1 1 d . .
H18A H 0.3716 0.1814 0.4054 0.027 Uiso 1 1 calc R U
C19A C 0.3062(5) 0.1141(3) 0.4715(2) 0.0259(10) Uani 1 1 d . .
H19A H 0.3091 0.0623 0.4528 0.031 Uiso 1 1 calc R U
C20A C 0.2641(5) 0.1182(3) 0.5263(2) 0.0318(12) Uani 1 1 d . .
H20A H 0.2362 0.0695 0.5449 0.038 Uiso 1 1 calc R U
C21A C 0.2624(6) 0.1931(4) 0.5542(2) 0.0297(11) Uani 1 1 d . .
H21A H 0.2341 0.1959 0.5921 0.036 Uiso 1 1 calc R U
C22A C 0.3024(5) 0.2646(3) 0.5266(2) 0.0221(9) Uani 1 1 d . .
H22A H 0.3020 0.3160 0.5460 0.026 Uiso 1 1 calc R U
C23A C 0.1607(5) 0.3270(3) 0.3759(2) 0.0185(9) Uani 1 1 d . .
H23A H 0.1343 0.2819 0.3986 0.022 Uiso 1 1 calc R U
C24A C 0.0625(4) 0.3484(3) 0.3258(2) 0.0179(9) Uani 1 1 d . .
C25A C -0.0689(5) 0.3047(3) 0.3185(2) 0.0205(10) Uani 1 1 d . .
H25A H -0.0899 0.2652 0.3464 0.025 Uiso 1 1 calc R U
C26A C -0.1672(5) 0.3178(3) 0.2721(2) 0.0216(10) Uani 1 1 d . .
H26A H -0.2568 0.2892 0.2690 0.026 Uiso 1 1 calc R U
C27A C -0.1355(5) 0.3735(3) 0.2295(2) 0.0213(10) Uani 1 1 d . .
H27A H -0.2030 0.3833 0.1972 0.026 Uiso 1 1 calc R U
C28A C -0.0045(5) 0.4136(3) 0.2352(2) 0.0200(9) Uani 1 1 d . .
C29A C 0.0949(5) 0.4059(3) 0.2835(2) 0.0190(9) Uani 1 1 d . .
C30A C -0.0563(6) 0.4816(4) 0.1446(2) 0.0333(13) Uani 1 1 d . .
H30A H -0.0180 0.5244 0.1207 0.050 Uiso 1 1 calc R U
H30B H -0.1504 0.4990 0.1561 0.050 Uiso 1 1 calc R U
H30C H -0.0677 0.4302 0.1228 0.050 Uiso 1 1 calc R U
C31A C 0.3508(8) 0.6377(4) 0.3988(3) 0.0473(19) Uani 1 1 d . .
H31A H 0.4133 0.6446 0.3677 0.071 Uiso 1 1 calc R U
H31B H 0.4073 0.6467 0.4357 0.071 Uiso 1 1 calc R U
H31C H 0.2715 0.6777 0.3943 0.071 Uiso 1 1 calc R U
Eu1B Eu 0.32959(2) 0.49560(2) 0.70257(2) 0.02045(6) Uani 1 1 d . .
Zn1B Zn 0.37427(5) 0.54357(4) 0.84954(2) 0.01701(11) Uani 1 1 d . .
O1B O 0.0573(3) 0.5372(3) 0.69190(15) 0.0239(8) Uani 1 1 d . .
O2B O 0.2271(3) 0.5526(3) 0.78260(15) 0.0242(8) Uani 1 1 d . .
O3B O 0.4778(3) 0.4905(3) 0.78889(14) 0.0235(7) Uani 1 1 d . .
O4B O 0.5399(4) 0.3859(3) 0.71491(16) 0.0253(8) Uani 1 1 d . .
O5B O 0.4501(4) 0.4573(3) 0.61124(16) 0.0358(10) Uani 1 1 d . .
O6B O 0.3928(4) 0.5122(3) 0.52754(14) 0.0323(8) Uani 1 1 d . .
O7B O 0.2712(4) 0.5431(3) 0.59937(17) 0.0270(8) Uani 1 1 d . .
O8B O 0.5378(4) 0.5832(3) 0.68559(18) 0.0316(9) Uani 1 1 d . .
O9B O 0.3414(4) 0.6472(3) 0.6983(2) 0.0376(11) Uani 1 1 d . .
O10B O 0.5397(5) 0.7182(3) 0.69002(19) 0.0322(9) Uani 1 1 d . .
O11B O 0.1979(5) 0.3845(3) 0.64847(16) 0.0306(9) Uani 1 1 d . .
O12B O 0.2167(4) 0.3692(3) 0.74034(16) 0.0276(8) Uani 1 1 d . .
O13B O 0.0633(5) 0.2932(3) 0.6865(2) 0.0352(9) Uani 1 1 d . .
O14B O 0.2957(5) 0.4515(3) 0.89484(19) 0.0335(10) Uani 1 1 d . .
H14D H 0.2302 0.4554 0.9171 0.040 Uiso 1 1 calc R U
N1B N 0.3098(4) 0.6508(3) 0.88258(17) 0.0189(8) Uani 1 1 d . .
N2B N 0.5670(4) 0.5760(3) 0.89270(17) 0.0210(8) Uani 1 1 d . .
N3B N 0.3740(4) 0.5048(4) 0.57826(16) 0.0237(8) Uani 1 1 d . .
N4B N 0.1563(5) 0.3466(3) 0.6919(2) 0.0254(9) Uani 1 1 d . .
N5B N 0.4754(5) 0.6525(3) 0.69251(19) 0.0242(9) Uani 1 1 d . .
C1B C -0.0409(5) 0.5246(4) 0.6420(2) 0.0300(12) Uani 1 1 d . .
H1D H -0.0612 0.5774 0.6227 0.045 Uiso 1 1 calc R U
H1E H -0.1312 0.5009 0.6532 0.045 Uiso 1 1 calc R U
H1F H 0.0025 0.4867 0.6159 0.045 Uiso 1 1 calc R U
C2B C 0.0085(5) 0.5904(3) 0.7322(2) 0.0196(9) Uani 1 1 d . .
C3B C -0.1201(5) 0.6315(3) 0.7277(2) 0.0218(10) Uani 1 1 d . .
H3B H -0.1882 0.6228 0.6955 0.026 Uiso 1 1 calc R U
C4B C -0.1518(5) 0.6870(3) 0.7709(2) 0.0235(10) Uani 1 1 d . .
H4B H -0.2428 0.7140 0.7687 0.028 Uiso 1 1 calc R U
C5B C -0.0519(5) 0.7017(3) 0.8160(2) 0.0196(9) Uani 1 1 d . .
H5B H -0.0719 0.7418 0.8437 0.024 Uiso 1 1 calc R U
C6B C 0.0815(4) 0.6587(3) 0.8225(2) 0.0173(9) Uani 1 1 d . .
C7B C 0.1105(5) 0.5996(3) 0.7810(2) 0.0188(9) Uani 1 1 d . .
C8B C 0.1892(5) 0.6863(3) 0.8675(2) 0.0197(9) Uani 1 1 d . .
H8B H 0.1680 0.7351 0.8875 0.024 Uiso 1 1 calc R U
C9B C 0.4283(5) 0.6941(3) 0.91872(18) 0.0210(8) Uani 1 1 d . .
H9B H 0.4786 0.7308 0.8926 0.025 Uiso 1 1 calc R U
C10B C 0.3730(5) 0.7486(3) 0.9645(2) 0.0220(9) Uani 1 1 d . .
C11B C 0.3606(7) 0.8318(4) 0.9526(3) 0.0398(15) Uani 1 1 d . .
H11B H 0.3893 0.8532 0.9177 0.048 Uiso 1 1 calc R U
C12B C 0.3045(9) 0.8851(4) 0.9932(4) 0.061(2) Uani 1 1 d . .
H12B H 0.2975 0.9426 0.9861 0.074 Uiso 1 1 calc R U
C13B C 0.2605(8) 0.8532(5) 1.0427(3) 0.056(2) Uani 1 1 d . .
H13B H 0.2192 0.8883 1.0692 0.067 Uiso 1 1 calc R U
C14B C 0.2759(6) 0.7702(5) 1.0545(3) 0.0389(14) Uani 1 1 d . .
H14B H 0.2494 0.7486 1.0897 0.047 Uiso 1 1 calc R U
C15B C 0.3298(5) 0.7188(4) 1.0148(2) 0.0305(11) Uani 1 1 d . .
H15B H 0.3372 0.6615 1.0225 0.037 Uiso 1 1 calc R U
C16B C 0.5390(5) 0.6290(3) 0.94209(19) 0.0222(8) Uani 1 1 d . .
H16B H 0.4918 0.5941 0.9702 0.027 Uiso 1 1 calc R U
C17B C 0.6691(5) 0.6694(3) 0.9735(2) 0.0257(11) Uani 1 1 d . .
C18B C 0.7495(7) 0.7297(4) 0.9487(3) 0.0384(15) Uani 1 1 d . .
H18B H 0.7242 0.7463 0.9102 0.046 Uiso 1 1 calc R U
C19B C 0.8669(7) 0.7655(5) 0.9805(4) 0.0501(19) Uani 1 1 d . .
H19B H 0.9225 0.8063 0.9635 0.060 Uiso 1 1 calc R U
C20B C 0.9034(7) 0.7421(5) 1.0366(4) 0.055(2) Uani 1 1 d . .
H20B H 0.9832 0.7673 1.0581 0.066 Uiso 1 1 calc R U
C21B C 0.8254(7) 0.6831(5) 1.0613(3) 0.0452(17) Uani 1 1 d . .
H21B H 0.8508 0.6674 1.0999 0.054 Uiso 1 1 calc R U
C22B C 0.7078(6) 0.6454(4) 1.0298(3) 0.0310(12) Uani 1 1 d . .
H22B H 0.6545 0.6035 1.0469 0.037 Uiso 1 1 calc R U
C23B C 0.6935(5) 0.5538(3) 0.8809(2) 0.0228(10) Uani 1 1 d . .
H23B H 0.7744 0.5763 0.9033 0.027 Uiso 1 1 calc R U
C24B C 0.7218(4) 0.4964(4) 0.83541(19) 0.0196(8) Uani 1 1 d . .
C25B C 0.8651(5) 0.4669(3) 0.8350(2) 0.0228(10) Uani 1 1 d . .
H25B H 0.9387 0.4878 0.8619 0.027 Uiso 1 1 calc R U
C26B C 0.8993(5) 0.4081(4) 0.7958(2) 0.0260(11) Uani 1 1 d . .
H26B H 0.9955 0.3878 0.7967 0.031 Uiso 1 1 calc R U
C27B C 0.7929(6) 0.3782(4) 0.7547(2) 0.0264(11) Uani 1 1 d . .
H27B H 0.8165 0.3378 0.7278 0.032 Uiso 1 1 calc R U
C28B C 0.6543(5) 0.4078(3) 0.7538(2) 0.0218(10) Uani 1 1 d . .
C29B C 0.6151(5) 0.4665(3) 0.7940(2) 0.0188(9) Uani 1 1 d . .
C30B C 0.5582(7) 0.3140(4) 0.6813(3) 0.0289(12) Uani 1 1 d . .
H30D H 0.4643 0.2970 0.6625 0.043 Uiso 1 1 calc R U
H30E H 0.5982 0.2695 0.7062 0.043 Uiso 1 1 calc R U
H30F H 0.6246 0.3262 0.6523 0.043 Uiso 1 1 calc R U
C31B C 0.3494(11) 0.3710(5) 0.8962(5) 0.077(4) Uani 1 1 d . .
H31D H 0.2825 0.3353 0.8728 0.115 Uiso 1 1 calc R U
H31E H 0.3593 0.3510 0.9358 0.115 Uiso 1 1 calc R U
H31F H 0.4442 0.3703 0.8809 0.115 Uiso 1 1 calc R U
O1W O 0.1064(4) 0.5411(3) 0.47631(18) 0.0316(9) Uani 1 1 d . .
H1OW H 0.1606 0.5569 0.5049 0.038 Uiso 1 1 calc R U
C1W C 0.0424(6) 0.4647(4) 0.4889(3) 0.0291(12) Uani 1 1 d . .
H1WA H 0.0052 0.4378 0.4531 0.044 Uiso 1 1 calc R U
H1WB H -0.0373 0.4742 0.5127 0.044 Uiso 1 1 calc R U
H1WC H 0.1151 0.4293 0.5095 0.044 Uiso 1 1 calc R U
O2W O 0.1136(5) 0.4687(3) 0.9754(2) 0.0441(12) Uani 1 1 d . .
H2OW H 0.1709 0.4553 1.0036 0.053 Uiso 1 1 calc R U
C2W C 0.0462(7) 0.5443(5) 0.9869(3) 0.0427(16) Uani 1 1 d . .
H2WA H 0.0402 0.5790 0.9526 0.064 Uiso 1 1 calc R U
H2WB H 0.1033 0.5727 1.0183 0.064 Uiso 1 1 calc R U
H2WC H -0.0513 0.5337 0.9980 0.064 Uiso 1 1 calc R U

loop_
_atom_site_aniso_label
_atom_site_aniso_U_11
_atom_site_aniso_U_22
_atom_site_aniso_U_33
_atom_site_aniso_U_23
_atom_site_aniso_U_13
_atom_site_aniso_U_12
Eu1A 0.01942(9) 0.02261(14) 0.01936(10) 0.00202(9) 0.00317(8) -0.00836(8)
Zn1A 0.0154(2) 0.0159(3) 0.0192(2) 0.0022(2) 0.00361(19) -0.00651(19)
O1A 0.0277(17) 0.030(2) 0.0204(17) 0.0076(15) 0.0035(14) -0.0113(15)
O2A 0.0176(12) 0.029(2) 0.0217(15) 0.0080(15) 0.0014(11) -0.0117(14)
O3A 0.0209(15) 0.033(2) 0.0217(16) 0.0078(16) 0.0009(13) -0.0165(15)
O4A 0.0199(14) 0.027(2) 0.0223(17) 0.0058(14) 0.0003(13) -0.0072(13)
O5A 0.0277(18) 0.041(3) 0.036(2) -0.0055(19) 0.0019(16) -0.0006(17)
O6A 0.072(3) 0.044(3) 0.0252(18) 0.000(2) 0.0140(19) 0.005(3)
O7A 0.056(3) 0.063(4) 0.041(3) -0.009(2) 0.021(2) -0.030(3)
O8A 0.041(3) 0.026(3) 0.096(4) 0.009(3) 0.026(3) -0.0018(18)
O9A 0.024(2) 0.060(4) 0.119(5) -0.048(4) 0.011(3) -0.005(2)
O10A 0.068(3) 0.055(3) 0.024(2) -0.008(2) -0.001(2) 0.031(3)
O11A 0.043(2) 0.028(2) 0.0257(19) 0.0019(17) 0.0062(17) 0.0010(17)
O12A 0.0279(17) 0.032(2) 0.0271(19) -0.0033(16) 0.0058(15) -0.0067(16)
O13A 0.036(2) 0.026(2) 0.053(3) 0.001(2) 0.003(2) -0.0001(18)
O14A 0.042(2) 0.022(2) 0.035(2) -0.0028(17) 0.0220(18) -0.0077(17)
N1A 0.0167(16) 0.0180(18) 0.0183(17) -0.0005(14) 0.0059(13) -0.0063(13)
N2A 0.0136(15) 0.0158(17) 0.0200(18) -0.0003(14) 0.0057(13) -0.0034(13)
N3A 0.045(2) 0.028(3) 0.0232(19) 0.002(2) 0.0050(18) 0.002(2)
N4A 0.038(2) 0.040(3) 0.019(2) -0.003(2) -0.0023(19) 0.010(2)
N5A 0.029(2) 0.023(2) 0.036(3) 0.001(2) 0.0074(19) -0.0105(18)
C1A 0.029(3) 0.039(4) 0.034(3) 0.018(3) 0.004(2) -0.009(2)
C2A 0.024(2) 0.025(3) 0.019(2) 0.0015(19) 0.0054(17) -0.0095(18)
C3A 0.024(2) 0.022(2) 0.024(2) -0.0004(18) 0.0093(18) -0.0114(18)
C4A 0.0174(19) 0.024(2) 0.031(2) -0.005(2) 0.0083(18) -0.0097(17)
C5A 0.0176(18) 0.021(2) 0.023(2) -0.0034(18) 0.0054(16) -0.0035(16)
C6A 0.0182(16) 0.015(2) 0.0185(17) -0.0060(19) 0.0082(14) -0.0078(17)
C7A 0.0185(18) 0.020(2) 0.019(2) -0.0003(17) 0.0069(16) -0.0071(16)
C8A 0.0160(17) 0.018(2) 0.0180(19) -0.0037(15) 0.0032(15) -0.0025(15)
C9A 0.0162(17) 0.0123(16) 0.0170(18) -0.0033(14) 0.0052(14) -0.0052(13)
C10A 0.0185(19) 0.020(2) 0.021(2) 0.0008(16) 0.0066(16) -0.0065(15)
C11A 0.025(2) 0.022(2) 0.026(2) 0.0006(18) 0.0075(19) -0.0024(18)
C12A 0.025(2) 0.029(3) 0.042(3) 0.010(2) 0.004(2) 0.0024(19)
C13A 0.027(2) 0.047(4) 0.030(3) 0.015(2) -0.004(2) -0.012(2)
C14A 0.029(2) 0.044(3) 0.021(2) -0.001(2) -0.0006(19) -0.015(2)
C15A 0.021(2) 0.034(3) 0.024(2) -0.007(2) 0.0038(18) -0.0076(19)
C16A 0.0140(16) 0.0155(17) 0.0166(18) -0.0014(14) 0.0027(14) -0.0042(13)
C17A 0.0135(17) 0.017(2) 0.021(2) 0.0036(16) 0.0017(15) -0.0031(14)
C18A 0.0175(19) 0.027(3) 0.023(2) 0.0019(19) 0.0023(16) -0.0054(17)
C19A 0.022(2) 0.017(2) 0.037(3) 0.0059(19) -0.0070(19) -0.0053(17)
C20A 0.025(2) 0.033(3) 0.036(3) 0.020(2) -0.004(2) -0.009(2)
C21A 0.029(2) 0.037(3) 0.024(2) 0.010(2) 0.0045(19) -0.006(2)
C22A 0.0172(18) 0.029(2) 0.020(2) 0.0028(18) 0.0021(16) -0.0027(16)
C23A 0.0155(18) 0.016(2) 0.025(2) -0.0006(17) 0.0085(16) -0.0033(15)
C24A 0.0138(17) 0.017(2) 0.024(2) -0.0001(18) 0.0082(16) -0.0019(15)
C25A 0.0165(19) 0.018(2) 0.029(2) 0.0003(19) 0.0095(18) -0.0030(16)
C26A 0.0150(18) 0.020(2) 0.030(3) -0.003(2) 0.0043(18) -0.0061(17)
C27A 0.0161(19) 0.022(2) 0.026(2) -0.002(2) 0.0033(17) -0.0029(17)
C28A 0.021(2) 0.018(2) 0.022(2) 0.0014(18) 0.0071(17) -0.0002(17)
C29A 0.0164(18) 0.018(2) 0.024(2) -0.0032(19) 0.0066(17) -0.0066(16)
C30A 0.031(2) 0.039(4) 0.029(3) 0.011(2) -0.003(2) -0.008(2)
C31A 0.062(4) 0.019(3) 0.067(5) -0.011(3) 0.038(4) -0.012(3)
Eu1B 0.01869(9) 0.02399(14) 0.01894(10) -0.00301(9) 0.00324(8) 0.00849(8)
Zn1B 0.0156(2) 0.0169(3) 0.0189(2) -0.0015(2) 0.00313(19) 0.00568(18)
O1B 0.0185(14) 0.032(2) 0.0213(16) -0.0056(15) -0.0003(12) 0.0072(13)
O2B 0.0188(14) 0.032(2) 0.0214(16) -0.0068(16) -0.0017(13) 0.0145(14)
O3B 0.0168(12) 0.032(2) 0.0216(15) -0.0037(16) 0.0035(11) 0.0121(14)
O4B 0.0199(15) 0.034(2) 0.0219(17) -0.0107(15) 0.0010(13) 0.0123(14)
O5B 0.038(2) 0.048(3) 0.0219(18) 0.0011(18) 0.0059(16) 0.0183(19)
O6B 0.0429(19) 0.037(2) 0.0171(14) -0.0031(17) 0.0015(13) -0.003(2)
O7B 0.0206(15) 0.030(2) 0.0307(19) 0.0001(16) 0.0058(14) 0.0054(14)
O8B 0.0257(17) 0.031(2) 0.038(2) 0.0008(17) 0.0018(16) 0.0073(15)
O9B 0.0260(18) 0.028(3) 0.060(3) -0.010(2) 0.0077(19) 0.0072(16)
O10B 0.037(2) 0.032(2) 0.027(2) 0.0056(17) -0.0024(16) -0.0063(17)
O11B 0.041(2) 0.028(2) 0.0238(18) -0.0024(16) 0.0088(16) 0.0010(17)
O12B 0.0270(17) 0.032(2) 0.0237(18) -0.0015(16) 0.0046(14) 0.0062(15)
O13B 0.040(2) 0.024(2) 0.042(2) -0.0045(19) 0.0062(18) -0.0016(17)
O14B 0.040(2) 0.019(2) 0.044(2) 0.0034(18) 0.0208(19) 0.0022(16)
N1B 0.0203(17) 0.0209(19) 0.0156(17) -0.0033(14) 0.0017(14) 0.0047(14)
N2B 0.0200(17) 0.023(2) 0.0203(18) -0.0045(15) 0.0020(14) 0.0027(14)
N3B 0.0240(16) 0.026(2) 0.0209(17) -0.004(2) 0.0016(14) 0.0006(19)
N4B 0.0251(19) 0.019(2) 0.032(2) -0.0031(19) 0.0045(17) 0.0094(16)
N5B 0.026(2) 0.029(2) 0.0173(19) -0.0007(17) 0.0029(16) 0.0025(17)
C1B 0.022(2) 0.040(4) 0.027(2) -0.010(2) -0.0052(18) 0.005(2)
C2B 0.0163(18) 0.018(2) 0.025(2) 0.0018(19) 0.0020(17) 0.0051(16)
C3B 0.0121(17) 0.025(3) 0.028(2) 0.001(2) 0.0019(17) 0.0021(17)
C4B 0.0134(18) 0.023(3) 0.035(3) 0.003(2) 0.0064(18) 0.0072(18)
C5B 0.0173(19) 0.017(2) 0.026(2) 0.0019(18) 0.0079(17) 0.0055(16)
C6B 0.0150(17) 0.017(2) 0.020(2) 0.0025(17) 0.0051(16) 0.0068(15)
C7B 0.0154(18) 0.020(2) 0.021(2) -0.0022(18) 0.0032(16) 0.0054(16)
C8B 0.022(2) 0.019(2) 0.019(2) -0.0033(17) 0.0051(16) 0.0062(16)
C9B 0.022(2) 0.022(2) 0.0189(19) -0.0033(16) 0.0017(16) 0.0023(16)
C10B 0.0182(19) 0.025(2) 0.023(2) -0.0072(18) 0.0027(17) 0.0002(17)
C11B 0.046(3) 0.025(3) 0.050(4) 0.000(3) 0.020(3) -0.001(2)
C12B 0.075(5) 0.022(3) 0.093(7) -0.021(4) 0.036(5) -0.010(3)
C13B 0.056(4) 0.059(5) 0.058(4) -0.040(4) 0.026(3) -0.019(4)
C14B 0.024(3) 0.068(4) 0.025(3) -0.012(3) 0.002(2) -0.005(3)
C15B 0.025(2) 0.040(3) 0.028(2) 0.002(2) 0.0060(19) 0.004(2)
C16B 0.0210(19) 0.026(2) 0.0196(19) -0.0038(17) 0.0041(16) 0.0011(16)
C17B 0.0158(19) 0.031(3) 0.030(3) -0.014(2) 0.0027(18) 0.0013(17)
C18B 0.024(2) 0.052(4) 0.041(3) -0.011(3) 0.012(2) -0.005(2)
C19B 0.028(3) 0.053(4) 0.072(5) -0.023(4) 0.020(3) -0.014(3)
C20B 0.022(3) 0.073(5) 0.068(5) -0.044(4) -0.001(3) 0.000(3)
C21B 0.032(3) 0.061(5) 0.040(3) -0.022(3) -0.008(3) 0.018(3)
C22B 0.028(2) 0.030(3) 0.035(3) -0.007(2) 0.003(2) 0.010(2)
C23B 0.0179(18) 0.026(2) 0.025(2) -0.0016(19) 0.0032(17) 0.0039(17)
C24B 0.0160(16) 0.021(2) 0.0223(19) 0.002(2) 0.0046(14) 0.0025(18)
C25B 0.0162(18) 0.022(2) 0.031(2) 0.007(2) 0.0068(17) 0.0061(17)
C26B 0.019(2) 0.027(3) 0.033(3) 0.003(2) 0.0081(19) 0.0095(18)
C27B 0.027(2) 0.027(3) 0.026(2) 0.002(2) 0.009(2) 0.011(2)
C28B 0.024(2) 0.023(2) 0.019(2) 0.0000(18) 0.0028(17) 0.0094(18)
C29B 0.0169(18) 0.020(2) 0.020(2) 0.0049(18) 0.0042(16) 0.0089(16)
C30B 0.036(3) 0.026(3) 0.025(3) -0.004(2) 0.005(2) 0.014(2)
C31B 0.100(7) 0.026(4) 0.117(8) 0.021(5) 0.078(7) 0.017(4)
O1W 0.0276(17) 0.031(2) 0.037(2) 0.0043(18) 0.0050(16) -0.0022(16)
C1W 0.023(2) 0.030(3) 0.034(3) 0.003(2) 0.001(2) -0.002(2)
O2W 0.048(2) 0.049(3) 0.036(2) 0.004(2) 0.010(2) 0.009(2)
C2W 0.040(3) 0.051(4) 0.038(3) 0.000(3) 0.005(3) 0.013(3)

loop_
_atom_type_symbol
_atom_type_description
_atom_type_scat_dispersion_real
_atom_type_scat_dispersion_imag
_atom_type_scat_source
C C 0.0033 0.0016 'International Tables Vol C Tables 4.2.6.8 and 6.1.1.4'
H H 0.0000 0.0000 'International Tables Vol C Tables 4.2.6.8 and 6.1.1.4'
N N 0.0061 0.0033 'International Tables Vol C Tables 4.2.6.8 and 6.1.1.4'
O O 0.0106 0.0060 'International Tables Vol C Tables 4.2.6.8 and 6.1.1.4'
Zn Zn 0.2839 1.4301 'International Tables Vol C Tables 4.2.6.8 and 6.1.1.4'
Eu Eu -0.1578 3.6682 'International Tables Vol C Tables 4.2.6.8 and 6.1.1.4'

loop_
_geom_angle_atom_site_label_1
_geom_angle_atom_site_label_2
_geom_angle_atom_site_label_3
_geom_angle
O2A Eu1A O3A 65.47(11)
O2A Eu1A O11A 128.96(15)
O3A Eu1A O11A 118.56(14)
O2A Eu1A O9A 75.18(18)
O3A Eu1A O9A 103.8(2)
O11A Eu1A O9A 136.8(2)
O2A Eu1A O8A 95.09(18)
O3A Eu1A O8A 70.28(17)
O11A Eu1A O8A 135.53(18)
O9A Eu1A O8A 51.09(17)
O2A Eu1A O12A 83.18(14)
O3A Eu1A O12A 80.20(14)
O11A Eu1A O12A 51.55(13)
O9A Eu1A O12A 153.52(15)
O8A Eu1A O12A 148.04(14)
O2A Eu1A O5A 152.47(13)
O3A Eu1A O5A 125.71(14)
O11A Eu1A O5A 71.31(14)
O9A Eu1A O5A 77.54(18)
O8A Eu1A O5A 70.05(18)
O12A Eu1A O5A 121.82(14)
O2A Eu1A O7A 114.70(14)
O3A Eu1A O7A 169.75(18)
O11A Eu1A O7A 69.89(17)
O9A Eu1A O7A 67.1(2)
O8A Eu1A O7A 99.69(19)
O12A Eu1A O7A 110.05(17)
O5A Eu1A O7A 49.29(15)
O2A Eu1A O4A 125.98(10)
O3A Eu1A O4A 61.35(11)
O11A Eu1A O4A 73.08(13)
O9A Eu1A O4A 125.81(15)
O8A Eu1A O4A 75.93(14)
O12A Eu1A O4A 79.42(12)
O5A Eu1A O4A 74.15(12)
O7A Eu1A O4A 119.31(14)
O2A Eu1A O1A 59.56(12)
O3A Eu1A O1A 120.83(12)
O11A Eu1A O1A 83.19(14)
O9A Eu1A O1A 82.36(15)
O8A Eu1A O1A 132.49(14)
O12A Eu1A O1A 73.50(12)
O5A Eu1A O1A 113.20(13)
O7A Eu1A O1A 64.11(14)
O4A Eu1A O1A 151.54(13)
O2A Eu1A N5A 107.68(14)
O3A Eu1A N5A 97.90(14)
O11A Eu1A N5A 25.98(13)
O9A Eu1A N5A 156.97(19)
O8A Eu1A N5A 147.39(14)
O12A Eu1A N5A 25.88(14)
O5A Eu1A N5A 96.08(15)
O7A Eu1A N5A 91.79(17)
O4A Eu1A N5A 71.85(13)
O1A Eu1A N5A 79.93(12)
O2A Eu1A N4A 83.45(14)
O3A Eu1A N4A 85.38(15)
O11A Eu1A N4A 144.61(13)
O9A Eu1A N4A 26.06(17)
O8A Eu1A N4A 25.12(15)
O12A Eu1A N4A 163.43(13)
O5A Eu1A N4A 73.49(14)
O7A Eu1A N4A 84.48(18)
O4A Eu1A N4A 100.79(14)
O1A Eu1A N4A 107.66(14)
N5A Eu1A N4A 168.80(14)
O2A Zn1A O3A 79.70(13)
O2A Zn1A O14A 102.09(16)
O3A Zn1A O14A 104.69(18)
O2A Zn1A N2A 155.23(16)
O3A Zn1A N2A 92.12(15)
O14A Zn1A N2A 102.60(15)
O2A Zn1A N1A 89.57(14)
O3A Zn1A N1A 141.69(17)
O14A Zn1A N1A 113.52(18)
N2A Zn1A N1A 82.44(15)
O2A Zn1A Eu1A 39.35(9)
O3A Zn1A Eu1A 40.38(9)
O14A Zn1A Eu1A 108.69(13)
N2A Zn1A Eu1A 127.83(12)
N1A Zn1A Eu1A 119.24(10)
C2A O1A C1A 116.5(4)
C2A O1A Eu1A 113.2(3)
C1A O1A Eu1A 127.6(4)
C7A O2A Zn1A 125.2(3)
C7A O2A Eu1A 125.6(3)
Zn1A O2A Eu1A 108.15(13)
C29A O3A Zn1A 125.6(3)
C29A O3A Eu1A 126.4(3)
Zn1A O3A Eu1A 106.63(13)
C28A O4A C30A 115.7(4)
C28A O4A Eu1A 117.1(3)
C30A O4A Eu1A 125.8(3)
N3A O5A Eu1A 97.2(3)
N3A O7A Eu1A 96.0(3)
N4A O8A Eu1A 97.1(4)
N4A O9A Eu1A 96.8(3)
N5A O11A Eu1A 97.2(3)
N5A O12A Eu1A 94.7(3)
C31A O14A Zn1A 126.6(3)
C31A O14A H14C 109.5
Zn1A O14A H14C 122.4
C8A N1A C9A 121.8(4)
C8A N1A Zn1A 125.2(3)
C9A N1A Zn1A 112.6(2)
C23A N2A C16A 124.8(4)
C23A N2A Zn1A 125.8(3)
C16A N2A Zn1A 109.4(3)
O6A N3A O5A 121.7(6)
O6A N3A O7A 121.6(5)
O5A N3A O7A 116.7(4)
O6A N3A Eu1A 174.2(5)
O5A N3A Eu1A 58.1(3)
O7A N3A Eu1A 59.2(3)
O10A N4A O8A 122.7(7)
O10A N4A O9A 122.5(6)
O8A N4A O9A 114.6(5)
O10A N4A Eu1A 177.6(4)
O8A N4A Eu1A 57.8(4)
O9A N4A Eu1A 57.2(3)
O13A N5A O12A 122.9(5)
O13A N5A O11A 121.9(5)
O12A N5A O11A 115.2(5)
O13A N5A Eu1A 169.7(4)
O12A N5A Eu1A 59.4(3)
O11A N5A Eu1A 56.8(3)
O1A C1A H1AA 109.5
O1A C1A H1AB 109.5
H1AA C1A H1AB 109.5
O1A C1A H1AC 109.5
H1AA C1A H1AC 109.5
H1AB C1A H1AC 109.5
C3A C2A O1A 126.3(5)
C3A C2A C7A 121.7(5)
O1A C2A C7A 112.0(4)
C2A C3A C4A 119.1(5)
C2A C3A H3A 120.4
C4A C3A H3A 120.4
C5A C4A C3A 119.7(4)
C5A C4A H4A 120.2
C3A C4A H4A 120.2
C4A C5A C6A 121.7(5)
C4A C5A H5A 119.2
C6A C5A H5A 119.2
C7A C6A C5A 119.1(4)
C7A C6A C8A 122.8(4)
C5A C6A C8A 117.9(4)
O2A C7A C6A 124.9(4)
O2A C7A C2A 116.5(4)
C6A C7A C2A 118.6(4)
N1A C8A C6A 125.5(4)
N1A C8A H8A 117.3
C6A C8A H8A 117.3
N1A C9A C10A 114.2(3)
N1A C9A C16A 107.6(3)
C10A C9A C16A 113.7(3)
N1A C9A H9A 107.0
C10A C9A H9A 107.0
C16A C9A H9A 107.0
C11A C10A C15A 119.1(5)
C11A C10A C9A 119.7(4)
C15A C10A C9A 121.1(4)
C10A C11A C12A 121.3(5)
C10A C11A H11A 119.4
C12A C11A H11A 119.4
C13A C12A C11A 119.3(5)
C13A C12A H12A 120.4
C11A C12A H12A 120.4
C14A C13A C12A 120.4(5)
C14A C13A H13A 119.8
C12A C13A H13A 119.8
C13A C14A C15A 120.5(5)
C13A C14A H14A 119.8
C15A C14A H14A 119.8
C10A C15A C14A 119.4(5)
C10A C15A H15A 120.3
C14A C15A H15A 120.3
N2A C16A C17A 115.2(3)
N2A C16A C9A 106.0(3)
C17A C16A C9A 112.9(3)
N2A C16A H16A 107.5
C17A C16A H16A 107.5
C9A C16A H16A 107.5
C22A C17A C18A 118.5(4)
C22A C17A C16A 119.9(4)
C18A C17A C16A 121.6(4)
C19A C18A C17A 120.3(5)
C19A C18A H18A 119.9
C17A C18A H18A 119.9
C20A C19A C18A 120.6(5)
C20A C19A H19A 119.7
C18A C19A H19A 119.7
C19A C20A C21A 120.0(5)
C19A C20A H20A 120.0
C21A C20A H20A 120.0
C20A C21A C22A 119.8(5)
C20A C21A H21A 120.1
C22A C21A H21A 120.1
C17A C22A C21A 120.7(5)
C17A C22A H22A 119.6
C21A C22A H22A 119.6
N2A C23A C24A 125.2(4)
N2A C23A H23A 117.4
C24A C23A H23A 117.4
C25A C24A C29A 119.0(5)
C25A C24A C23A 116.5(4)
C29A C24A C23A 124.4(4)
C26A C25A C24A 121.6(5)
C26A C25A H25A 119.2
C24A C25A H25A 119.2
C25A C26A C27A 120.0(4)
C25A C26A H26A 120.0
C27A C26A H26A 120.0
C28A C27A C26A 118.6(5)
C28A C27A H27A 120.7
C26A C27A H27A 120.7
C27A C28A C29A 123.2(5)
C27A C28A O4A 124.1(5)
C29A C28A O4A 112.6(4)
O3A C29A C28A 117.3(4)
O3A C29A C24A 125.3(5)
C28A C29A C24A 117.4(4)
O4A C30A H30A 109.5
O4A C30A H30B 109.5
H30A C30A H30B 109.5
O4A C30A H30C 109.5
H30A C30A H30C 109.5
H30B C30A H30C 109.5
O14A C31A H31A 109.5
O14A C31A H31B 109.5
H31A C31A H31B 109.5
O14A C31A H31C 109.5
H31A C31A H31C 109.5
H31B C31A H31C 109.5
O3B Eu1B O2B 64.91(11)
O3B Eu1B O8B 75.69(14)
O2B Eu1B O8B 106.31(14)
O3B Eu1B O11B 130.02(15)
O2B Eu1B O11B 118.51(13)
O8B Eu1B O11B 134.39(13)
O3B Eu1B O9B 92.62(16)
O2B Eu1B O9B 70.40(15)
O8B Eu1B O9B 51.56(13)
O11B Eu1B O9B 137.01(15)
O3B Eu1B O12B 84.06(14)
O2B Eu1B O12B 80.10(14)
O8B Eu1B O12B 153.07(13)
O11B Eu1B O12B 51.54(13)
O9B Eu1B O12B 148.66(13)
O3B Eu1B O7B 152.58(13)
O2B Eu1B O7B 124.60(12)
O8B Eu1B O7B 76.89(13)
O11B Eu1B O7B 71.38(14)
O9B Eu1B O7B 70.50(15)
O12B Eu1B O7B 121.64(13)
O3B Eu1B O5B 116.32(12)
O2B Eu1B O5B 170.94(16)
O8B Eu1B O5B 66.33(15)
O11B Eu1B O5B 68.22(14)
O9B Eu1B O5B 100.54(16)
O12B Eu1B O5B 108.87(15)
O7B Eu1B O5B 49.93(12)
O3B Eu1B O1B 125.42(10)
O2B Eu1B O1B 61.19(11)
O8B Eu1B O1B 127.14(13)
O11B Eu1B O1B 73.10(13)
O9B Eu1B O1B 77.51(13)
O12B Eu1B O1B 79.20(13)
O7B Eu1B O1B 73.20(11)
O5B Eu1B O1B 118.26(12)
O3B Eu1B O4B 60.75(12)
O2B Eu1B O4B 121.59(12)
O8B Eu1B O4B 79.85(13)
O11B Eu1B O4B 83.66(13)
O9B Eu1B O4B 130.01(13)
O12B Eu1B O4B 74.78(13)
O7B Eu1B O4B 113.49(11)
O5B Eu1B O4B 63.60(12)
O1B Eu1B O4B 152.47(13)
O3B Eu1B N4B 108.78(14)
O2B Eu1B N4B 97.71(13)
O8B Eu1B N4B 154.78(13)
O11B Eu1B N4B 25.95(13)
O9B Eu1B N4B 148.68(13)
O12B Eu1B N4B 25.95(13)
O7B Eu1B N4B 95.86(14)
O5B Eu1B N4B 90.37(15)
O1B Eu1B N4B 71.50(13)
O4B Eu1B N4B 81.13(12)
O3B Eu1B N5B 81.97(14)
O2B Eu1B N5B 86.90(13)
O8B Eu1B N5B 26.00(13)
O11B Eu1B N5B 144.40(13)
O9B Eu1B N5B 25.67(13)
O12B Eu1B N5B 163.99(13)
O7B Eu1B N5B 73.60(13)
O5B Eu1B N5B 84.45(15)
O1B Eu1B N5B 102.72(13)
O4B Eu1B N5B 104.78(13)
N4B Eu1B N5B 169.25(13)
O3B Zn1B O2B 79.00(13)
O3B Zn1B O14B 106.18(17)
O2B Zn1B O14B 102.45(19)
O3B Zn1B N1B 146.07(18)
O2B Zn1B N1B 91.88(16)
O14B Zn1B N1B 107.69(17)
O3B Zn1B N2B 90.41(15)
O2B Zn1B N2B 151.51(17)
O14B Zn1B N2B 105.90(18)
N1B Zn1B N2B 82.23(17)
O3B Zn1B Eu1B 39.08(9)
O2B Zn1B Eu1B 39.94(9)
O14B Zn1B Eu1B 109.70(13)
N1B Zn1B Eu1B 123.65(12)
N2B Zn1B Eu1B 124.13(11)
C2B O1B C1B 115.0(4)
C2B O1B Eu1B 118.1(3)
C1B O1B Eu1B 125.5(3)
C7B O2B Zn1B 124.4(3)
C7B O2B Eu1B 126.2(3)
Zn1B O2B Eu1B 107.43(13)
C29B O3B Zn1B 125.9(3)
C29B O3B Eu1B 124.9(3)
Zn1B O3B Eu1B 108.61(13)
C28B O4B C30B 116.9(4)
C28B O4B Eu1B 114.5(3)
C30B O4B Eu1B 128.0(3)
N3B O5B Eu1B 95.7(3)
N3B O7B Eu1B 96.9(3)
N5B O8B Eu1B 96.6(3)
N5B O9B Eu1B 96.9(3)
N4B O11B Eu1B 96.6(3)
N4B O12B Eu1B 94.8(3)
C31B O14B Zn1B 124.1(4)
C31B O14B H14D 109.5
Zn1B O14B H14D 126.3
C8B N1B C9B 121.5(4)
C8B N1B Zn1B 124.5(3)
C9B N1B Zn1B 113.1(3)
C23B N2B C16B 124.1(4)
C23B N2B Zn1B 126.7(4)
C16B N2B Zn1B 109.1(3)
O6B N3B O5B 122.2(4)
O6B N3B O7B 120.5(5)
O5B N3B O7B 117.2(4)
O6B N3B Eu1B 177.2(5)
O5B N3B Eu1B 59.4(2)
O7B N3B Eu1B 58.0(2)
O13B N4B O12B 123.0(5)
O13B N4B O11B 121.5(5)
O12B N4B O11B 115.5(5)
O13B N4B Eu1B 168.8(4)
O12B N4B Eu1B 59.2(3)
O11B N4B Eu1B 57.5(3)
O10B N5B O9B 123.4(5)
O10B N5B O8B 122.0(4)
O9B N5B O8B 114.5(5)
O10B N5B Eu1B 177.8(4)
O9B N5B Eu1B 57.5(3)
O8B N5B Eu1B 57.4(3)
O1B C1B H1D 109.5
O1B C1B H1E 109.5
H1D C1B H1E 109.5
O1B C1B H1F 109.5
H1D C1B H1F 109.5
H1E C1B H1F 109.5
C3B C2B O1B 126.2(5)
C3B C2B C7B 121.6(5)
O1B C2B C7B 112.2(4)
C2B C3B C4B 119.8(5)
C2B C3B H3B 120.1
C4B C3B H3B 120.1
C5B C4B C3B 120.0(4)
C5B C4B H4B 120.0
C3B C4B H4B 120.0
C4B C5B C6B 121.5(5)
C4B C5B H5B 119.2
C6B C5B H5B 119.2
C7B C6B C5B 118.8(4)
C7B C6B C8B 123.3(4)
C5B C6B C8B 117.4(4)
O2B C7B C6B 125.6(4)
O2B C7B C2B 116.3(4)
C6B C7B C2B 118.1(4)
N1B C8B C6B 125.8(4)
N1B C8B H8B 117.1
C6B C8B H8B 117.1
N1B C9B C10B 113.2(4)
N1B C9B C16B 108.1(4)
C10B C9B C16B 114.0(4)
N1B C9B H9B 107.0
C10B C9B H9B 107.0
C16B C9B H9B 107.0
C15B C10B C11B 119.6(5)
C15B C10B C9B 123.3(5)
C11B C10B C9B 117.0(5)
C10B C11B C12B 119.2(6)
C10B C11B H11B 120.4
C12B C11B H11B 120.4
C13B C12B C11B 119.7(7)
C13B C12B H12B 120.2
C11B C12B H12B 120.2
C12B C13B C14B 120.5(6)
C12B C13B H13B 119.8
C14B C13B H13B 119.8
C15B C14B C13B 119.5(6)
C15B C14B H14B 120.2
C13B C14B H14B 120.2
C10B C15B C14B 121.5(6)
C10B C15B H15B 119.3
C14B C15B H15B 119.3
N2B C16B C17B 116.3(4)
N2B C16B C9B 106.2(4)
C17B C16B C9B 110.7(4)
N2B C16B H16B 107.7
C17B C16B H16B 107.7
C9B C16B H16B 107.7
C18B C17B C22B 119.6(5)
C18B C17B C16B 122.6(5)
C22B C17B C16B 117.8(5)
C17B C18B C19B 119.6(7)
C17B C18B H18B 120.2
C19B C18B H18B 120.2
C20B C19B C18B 120.5(7)
C20B C19B H19B 119.8
C18B C19B H19B 119.8
C21B C20B C19B 120.3(6)
C21B C20B H20B 119.8
C19B C20B H20B 119.8
C20B C21B C22B 120.2(7)
C20B C21B H21B 119.9
C22B C21B H21B 119.9
C17B C22B C21B 119.8(6)
C17B C22B H22B 120.1
C21B C22B H22B 120.1
N2B C23B C24B 124.6(5)
N2B C23B H23B 117.7
C24B C23B H23B 117.7
C29B C24B C25B 118.7(4)
C29B C24B C23B 124.2(4)
C25B C24B C23B 117.0(4)
C26B C25B C24B 120.8(5)
C26B C25B H25B 119.6
C24B C25B H25B 119.6
C25B C26B C27B 120.4(4)
C25B C26B H26B 119.8
C27B C26B H26B 119.8
C28B C27B C26B 119.3(5)
C28B C27B H27B 120.3
C26B C27B H27B 120.3
C27B C28B O4B 125.7(5)
C27B C28B C29B 121.7(5)
O4B C28B C29B 112.6(4)
O3B C29B C24B 124.8(4)
O3B C29B C28B 116.2(4)
C24B C29B C28B 119.0(4)
O4B C30B H30D 109.5
O4B C30B H30E 109.5
H30D C30B H30E 109.5
O4B C30B H30F 109.5
H30D C30B H30F 109.5
H30E C30B H30F 109.5
O14B C31B H31D 109.5
O14B C31B H31E 109.5
H31D C31B H31E 109.5
O14B C31B H31F 109.5
H31D C31B H31F 109.5
H31E C31B H31F 109.5
C1W O1W H1OW 109.5
O1W C1W H1WA 109.5
O1W C1W H1WB 109.5
H1WA C1W H1WB 109.5
O1W C1W H1WC 109.5
H1WA C1W H1WC 109.5
H1WB C1W H1WC 109.5
C2W O2W H2OW 109.5
O2W C2W H2WA 109.5
O2W C2W H2WB 109.5
H2WA C2W H2WB 109.5
O2W C2W H2WC 109.5
H2WA C2W H2WC 109.5
H2WB C2W H2WC 109.5

loop_
_geom_bond_atom_site_label_1
_geom_bond_atom_site_label_2
_geom_bond_distance
Eu1A O2A 2.337(3)
Eu1A O3A 2.368(3)
Eu1A O11A 2.446(4)
Eu1A O9A 2.469(5)
Eu1A O8A 2.487(6)
Eu1A O12A 2.505(4)
Eu1A O5A 2.543(4)
Eu1A O7A 2.568(4)
Eu1A O4A 2.608(3)
Eu1A O1A 2.703(4)
Eu1A N5A 2.899(5)
Eu1A N4A 2.918(5)
Zn1A O2A 1.981(3)
Zn1A O3A 1.991(4)
Zn1A O14A 2.006(4)
Zn1A N2A 2.020(4)
Zn1A N1A 2.045(4)
O1A C2A 1.393(7)
O1A C1A 1.445(7)
O2A C7A 1.329(5)
O3A C29A 1.318(5)
O4A C28A 1.405(6)
O4A C30A 1.435(6)
O5A N3A 1.251(6)
O6A N3A 1.226(6)
O7A N3A 1.253(7)
O8A N4A 1.248(7)
O9A N4A 1.291(8)
O10A N4A 1.206(7)
O11A N5A 1.280(6)
O12A N5A 1.270(7)
O13A N5A 1.211(7)
O14A C31A 1.410(7)
O14A H14C 0.8400
N1A C8A 1.281(5)
N1A C9A 1.485(5)
N2A C23A 1.278(6)
N2A C16A 1.484(6)
C1A H1AA 0.9800
C1A H1AB 0.9800
C1A H1AC 0.9800
C2A C3A 1.379(6)
C2A C7A 1.407(6)
C3A C4A 1.402(8)
C3A H3A 0.9500
C4A C5A 1.370(7)
C4A H4A 0.9500
C5A C6A 1.403(6)
C5A H5A 0.9500
C6A C7A 1.396(7)
C6A C8A 1.462(7)
C8A H8A 0.9500
C9A C10A 1.512(6)
C9A C16A 1.561(5)
C9A H9A 1.0000
C10A C11A 1.385(7)
C10A C15A 1.387(7)
C11A C12A 1.391(8)
C11A H11A 0.9500
C12A C13A 1.379(9)
C12A H12A 0.9500
C13A C14A 1.371(9)
C13A H13A 0.9500
C14A C15A 1.406(7)
C14A H14A 0.9500
C15A H15A 0.9500
C16A C17A 1.504(6)
C16A H16A 1.0000
C17A C22A 1.397(6)
C17A C18A 1.401(7)
C18A C19A 1.388(7)
C18A H18A 0.9500
C19A C20A 1.380(8)
C19A H19A 0.9500
C20A C21A 1.381(8)
C20A H20A 0.9500
C21A C22A 1.397(7)
C21A H21A 0.9500
C22A H22A 0.9500
C23A C24A 1.462(7)
C23A H23A 0.9500
C24A C25A 1.408(6)
C24A C29A 1.415(7)
C25A C26A 1.371(7)
C25A H25A 0.9500
C26A C27A 1.400(7)
C26A H26A 0.9500
C27A C28A 1.375(6)
C27A H27A 0.9500
C28A C29A 1.399(7)
C30A H30A 0.9800
C30A H30B 0.9800
C30A H30C 0.9800
C31A H31A 0.9800
C31A H31B 0.9800
C31A H31C 0.9800
Eu1B O3B 2.342(3)
Eu1B O2B 2.369(3)
Eu1B O8B 2.462(4)
Eu1B O11B 2.465(4)
Eu1B O9B 2.467(5)
Eu1B O12B 2.503(4)
Eu1B O7B 2.551(4)
Eu1B O5B 2.583(4)
Eu1B O1B 2.606(3)
Eu1B O4B 2.640(4)
Eu1B N4B 2.903(5)
Eu1B N5B 2.905(5)
Zn1B O3B 1.986(3)
Zn1B O2B 1.990(4)
Zn1B O14B 2.010(4)
Zn1B N1B 2.019(4)
Zn1B N2B 2.042(4)
O1B C2B 1.388(6)
O1B C1B 1.431(6)
O2B C7B 1.323(5)
O3B C29B 1.328(5)
O4B C28B 1.381(6)
O4B C30B 1.427(7)
O5B N3B 1.262(6)
O6B N3B 1.224(5)
O7B N3B 1.276(5)
O8B N5B 1.282(6)
O9B N5B 1.268(6)
O10B N5B 1.226(6)
O11B N4B 1.279(6)
O12B N4B 1.275(6)
O13B N4B 1.222(6)
O14B C31B 1.398(9)
O14B H14D 0.8400
N1B C8B 1.280(6)
N1B C9B 1.501(6)
N2B C23B 1.283(6)
N2B C16B 1.485(6)
C1B H1D 0.9800
C1B H1E 0.9800
C1B H1F 0.9800
C2B C3B 1.363(6)
C2B C7B 1.425(7)
C3B C4B 1.407(7)
C3B H3B 0.9500
C4B C5B 1.361(8)
C4B H4B 0.9500
C5B C6B 1.419(6)
C5B H5B 0.9500
C6B C7B 1.409(6)
C6B C8B 1.457(7)
C8B H8B 0.9500
C9B C10B 1.517(6)
C9B C16B 1.540(6)
C9B H9B 1.0000
C10B C15B 1.368(7)
C10B C11B 1.384(8)
C11B C12B 1.421(9)
C11B H11B 0.9500
C12B C13B 1.367(12)
C12B H12B 0.9500
C13B C14B 1.380(11)
C13B H13B 0.9500
C14B C15B 1.378(8)
C14B H14B 0.9500
C15B H15B 0.9500
C16B C17B 1.506(6)
C16B H16B 1.0000
C17B C18B 1.390(9)
C17B C22B 1.392(8)
C18B C19B 1.391(9)
C18B H18B 0.9500
C19B C20B 1.383(12)
C19B H19B 0.9500
C20B C21B 1.362(11)
C20B H20B 0.9500
C21B C22B 1.401(8)
C21B H21B 0.9500
C22B H22B 0.9500
C23B C24B 1.458(7)
C23B H23B 0.9500
C24B C29B 1.407(7)
C24B C25B 1.415(6)
C25B C26B 1.383(7)
C25B H25B 0.9500
C26B C27B 1.402(8)
C26B H26B 0.9500
C27B C28B 1.372(7)
C27B H27B 0.9500
C28B C29B 1.413(7)
C30B H30D 0.9800
C30B H30E 0.9800
C30B H30F 0.9800
C31B H31D 0.9800
C31B H31E 0.9800
C31B H31F 0.9800
O1W C1W 1.419(7)
O1W H1OW 0.8400
C1W H1WA 0.9800
C1W H1WB 0.9800
C1W H1WC 0.9800
O2W C2W 1.415(9)
O2W H2OW 0.8400
C2W H2WA 0.9800
C2W H2WB 0.9800
C2W H2WC 0.9800
